data_1570598
loop_
_publ_author_name
'Lee, Justin L.'
'Biswas, Saborni'
'Ziller, Joseph W.'
'Bominaar, Emile L.'
'Hendrich, Michael P.'
'Borovik, A. S.'

_publ_section_title
;
 Accessing a synthetic Fe<sup>III</sup>Mn<sup>IV</sup> core to model
 biological heterobimetallic active sites.
;
_journal_issue 8
_journal_name_full 'Chemical science'
_journal_page_first 2817
_journal_page_last 2826
_journal_paper_doi 10.1039/d3sc04900k
_journal_volume 15
_journal_year 2024
_chemical_formula_sum 'C53.5 H66 Cl3 F3 Fe Mn N7 O7 P3 S'
_chemical_formula_weight 1318.24
_chemical_name_systematic '[(TMTACN)Fe(III)-(O)-Mn(III)poat]OTf'
_chemical_properties_physical Air-sensitive,Moisture-sensitive
_space_group_crystal_system triclinic
_space_group_IT_number 2
_space_group_name_Hall '-P 1'
_space_group_name_H-M_alt 'P -1'
_atom_sites_solution_hydrogens geom
_atom_sites_solution_primary direct
_atom_sites_solution_secondary difmap
_audit_creation_method SHELXL-2014/7
_audit_update_record
;
2023-08-10 deposited with the CCDC.	2023-12-26 downloaded from the CCDC.
;
_cell_angle_alpha 70.9679(15)
_cell_angle_beta 65.6681(15)
_cell_angle_gamma 82.9150(16)
_cell_formula_units_Z 2
_cell_length_a 14.5521(14)
_cell_length_b 15.0662(15)
_cell_length_c 16.7358(16)
_cell_measurement_reflns_used 9970
_cell_measurement_temperature 133(2)
_cell_measurement_theta_max 27.12
_cell_measurement_theta_min 2.41
_cell_volume 3160.3(5)
_computing_cell_refinement 'Bruker SAINT 8.34a, 2013'
_computing_data_collection 'Bruker APEX2 2014.11-0, 2014'
_computing_data_reduction 'Bruker SAINT 8.34a, 2013'
_computing_molecular_graphics 'Bruker SHELXTL'
_computing_publication_material 'Bruker SHELXTL'
_computing_structure_refinement 'SHELXL-2014/7 (Sheldrick, 2014)'
_computing_structure_solution 'Bruker SHELXTL 2014/4'
_diffrn_ambient_temperature 133(2)
_diffrn_measured_fraction_theta_full 1.000
_diffrn_measured_fraction_theta_max 0.999
_diffrn_measurement_device_type 'Bruker SMART APEX II CCD'
_diffrn_measurement_method '\f and \w scans'
_diffrn_radiation_type MoK\a
_diffrn_radiation_wavelength 0.71073
_diffrn_reflns_av_R_equivalents 0.0337
_diffrn_reflns_av_unetI/netI 0.0395
_diffrn_reflns_Laue_measured_fraction_full 1.000
_diffrn_reflns_Laue_measured_fraction_max 0.999
_diffrn_reflns_limit_h_max 18
_diffrn_reflns_limit_h_min -18
_diffrn_reflns_limit_k_max 19
_diffrn_reflns_limit_k_min -19
_diffrn_reflns_limit_l_max 21
_diffrn_reflns_limit_l_min -21
_diffrn_reflns_number 40934
_diffrn_reflns_point_group_measured_fraction_full 1.000
_diffrn_reflns_point_group_measured_fraction_max 0.999
_diffrn_reflns_theta_full 25.242
_diffrn_reflns_theta_max 27.103
_diffrn_reflns_theta_min 1.430
_diffrn_source 'fine-focus sealed tube'
_exptl_absorpt_coefficient_mu 0.727
_exptl_absorpt_correction_T_max 0.7455
_exptl_absorpt_correction_T_min 0.6615
_exptl_absorpt_correction_type multi-scan
_exptl_absorpt_process_details 'Bruker SADABS 2014/5'
_exptl_crystal_colour purple
_exptl_crystal_density_diffrn 1.385
_exptl_crystal_density_meas ?
_exptl_crystal_density_method not_measured
_exptl_crystal_description plate
_exptl_crystal_F_000 1364
_exptl_crystal_recrystallization_method 'Re-crystallisation from solvent: Pentane, methylene chloride'
_exptl_crystal_size_max 0.385
_exptl_crystal_size_mid 0.232
_exptl_crystal_size_min 0.078
_refine_diff_density_max 1.532
_refine_diff_density_min -1.592
_refine_diff_density_rms 0.109
_refine_ls_extinction_method none
_refine_ls_goodness_of_fit_ref 1.046
_refine_ls_hydrogen_treatment constr
_refine_ls_matrix_type full
_refine_ls_number_parameters 722
_refine_ls_number_reflns 13939
_refine_ls_number_restraints 27
_refine_ls_restrained_S_all 1.051
_refine_ls_R_factor_all 0.0967
_refine_ls_R_factor_gt 0.0731
_refine_ls_shift/su_max 0.000
_refine_ls_shift/su_mean 0.000
_refine_ls_structure_factor_coef Fsqd
_refine_ls_weighting_details 'w=1/[\s^2^(Fo^2^)+(0.0927P)^2^+10.7964P] where P=(Fo^2^+2Fc^2^)/3'
_refine_ls_weighting_scheme calc
_refine_ls_wR_factor_gt 0.1859
_refine_ls_wR_factor_ref 0.2047
_reflns_Friedel_coverage 0.000
_reflns_number_gt 10397
_reflns_number_total 13939
_reflns_threshold_expression 'I > 2\s(I)'
_cod_data_source_file d3sc04900k2.cif
_cod_data_source_block asb631
_cod_depositor_comments
;
The following automatic conversions were performed:

data item '_exptl_crystal_density_meas' value 'not_measured' was
changed to '?' -- the value is perceived as not measured.

Automatic conversion script
Id: cif_fix_values 8170 2020-07-09 18:12:32Z antanas 

 Adding full bibliography for 1570597--1570599.cif.
;
_cod_original_formula_sum 'C53.50 H66 Cl3 F3 Fe Mn N7 O7 P3 S'
_cod_database_code 1570598
_shelx_shelxl_version_number 2014/7
_shelx_space_group_comment
; 
The symmetry employed for this shelxl refinement is uniquely defined 
by the following loop, which should always be used as a source of 
symmetry information in preference to the above space-group names. 
They are only intended as comments. 
;
_shelx_estimated_absorpt_t_min 0.767
_shelx_estimated_absorpt_t_max 0.946
_exptl_absorpt_special_details
; 
Reflections not merged 
41029 Corrected reflections written to file asb631s.hkl 
Estimated minimum and maximum transmission:  0.6615  0.7455 
The ratio (0.8873) of these values is more reliable than their absolute values 
Additional spherical absorption correction applied with mu*r =  0.2000 
Lambda/2 correction factor = 0.00150 
;

loop_
_space_group_symop_operation_xyz
'x, y, z'
'-x, -y, -z'

loop_
_atom_site_label
_atom_site_type_symbol
_atom_site_fract_x
_atom_site_fract_y
_atom_site_fract_z
_atom_site_U_iso_or_equiv
_atom_site_adp_type
_atom_site_occupancy
_atom_site_site_symmetry_order
_atom_site_calc_flag
_atom_site_refinement_flags_posn
_atom_site_refinement_flags_adp
_atom_site_refinement_flags_occupancy
_atom_site_disorder_assembly
_atom_site_disorder_group
Fe1 Fe 0.27113(4) 0.07958(4) 0.23410(4) 0.02195(14) Uani 1 1 d . . . . .
Mn1 Mn 0.34605(4) 0.21896(4) 0.30511(4) 0.02480(16) Uani 1 1 d . . . . .
P1 P 0.13156(7) 0.24340(7) 0.46073(7) 0.0245(2) Uani 1 1 d . . . . .
P2 P 0.42619(7) 0.00352(8) 0.33518(8) 0.0269(2) Uani 1 1 d . . . . .
P3 P 0.43200(8) 0.25608(8) 0.08668(8) 0.0311(3) Uani 1 1 d . . . . .
O1 O 0.25282(19) 0.1586(2) 0.30015(19) 0.0250(6) Uani 1 1 d . . . . .
O2 O 0.0931(2) 0.1457(2) 0.4952(2) 0.0310(7) Uani 1 1 d . . . . .
O3 O 0.3689(2) -0.0067(2) 0.2802(2) 0.0276(6) Uani 1 1 d . . . . .
O4 O 0.3786(2) 0.1629(2) 0.1181(2) 0.0304(7) Uani 1 1 d . . . . .
N1 N 0.4513(3) 0.2934(3) 0.3126(3) 0.0314(8) Uani 1 1 d . . . . .
N2 N 0.2540(2) 0.2585(2) 0.4152(2) 0.0267(7) Uani 1 1 d . . . . .
N3 N 0.4487(2) 0.1117(3) 0.3173(3) 0.0298(8) Uani 1 1 d . . . . .
N4 N 0.4108(3) 0.2988(3) 0.1692(2) 0.0300(8) Uani 1 1 d . . . . .
N5 N 0.1452(2) -0.0212(2) 0.3308(2) 0.0244(7) Uani 1 1 d . . . . .
N6 N 0.2803(2) -0.0132(2) 0.1488(2) 0.0252(7) Uani 1 1 d . . . . .
N7 N 0.1515(3) 0.1393(2) 0.1820(2) 0.0276(7) Uani 1 1 d . . . . .
C1 C 0.4120(3) 0.3013(4) 0.4073(3) 0.0376(11) Uani 1 1 d . . . . .
H1A H 0.4249 0.2424 0.4494 0.045 Uiso 1 1 calc R U . . .
H1B H 0.4474 0.3533 0.4074 0.045 Uiso 1 1 calc R U . . .
C2 C 0.3019(3) 0.3193(4) 0.4397(3) 0.0365(11) Uani 1 1 d . . . . .
H2A H 0.2724 0.3066 0.5074 0.044 Uiso 1 1 calc R U . . .
H2B H 0.2900 0.3859 0.4109 0.044 Uiso 1 1 calc R U . . .
C3 C 0.5483(3) 0.2419(4) 0.2912(3) 0.0368(11) Uani 1 1 d . . . . .
H3A H 0.5920 0.2639 0.3133 0.044 Uiso 1 1 calc R U . . .
H3B H 0.5837 0.2549 0.2237 0.044 Uiso 1 1 calc R U . . .
C4 C 0.5291(3) 0.1385(4) 0.3364(4) 0.0381(11) Uani 1 1 d . . . . .
H4A H 0.5913 0.1036 0.3120 0.046 Uiso 1 1 calc R U . . .
H4B H 0.5086 0.1233 0.4037 0.046 Uiso 1 1 calc R U . . .
C5 C 0.4610(3) 0.3872(3) 0.2428(3) 0.0369(11) Uani 1 1 d . . . . .
H5A H 0.5183 0.4225 0.2358 0.044 Uiso 1 1 calc R U . . .
H5B H 0.3988 0.4234 0.2636 0.044 Uiso 1 1 calc R U . . .
C6 C 0.4782(3) 0.3754(3) 0.1514(3) 0.0367(10) Uani 1 1 d . . . . .
H6A H 0.4630 0.4345 0.1111 0.044 Uiso 1 1 calc R U . . .
H6B H 0.5495 0.3595 0.1201 0.044 Uiso 1 1 calc R U . . .
C7 C 0.0827(3) 0.3164(3) 0.3771(3) 0.0295(9) Uani 1 1 d . . . . .
C8 C 0.1413(3) 0.3848(3) 0.2980(3) 0.0321(9) Uani 1 1 d . . . . .
H8A H 0.2087 0.3960 0.2878 0.039 Uiso 1 1 calc R U . . .
C9 C 0.1027(4) 0.4368(3) 0.2340(3) 0.0423(12) Uani 1 1 d . . . . .
H9A H 0.1441 0.4825 0.1798 0.051 Uiso 1 1 calc R U . . .
C10 C 0.0048(5) 0.4227(4) 0.2483(4) 0.0481(13) Uani 1 1 d . . . . .
H10A H -0.0216 0.4587 0.2045 0.058 Uiso 1 1 calc R U . . .
C11 C -0.0544(4) 0.3562(4) 0.3263(5) 0.0526(14) Uani 1 1 d . . . . .
H11A H -0.1220 0.3466 0.3361 0.063 Uiso 1 1 calc R U . . .
C12 C -0.0170(4) 0.3028(3) 0.3910(4) 0.0412(11) Uani 1 1 d . . . . .
H12A H -0.0589 0.2570 0.4446 0.049 Uiso 1 1 calc R U . . .
C13 C 0.0826(3) 0.2934(3) 0.5553(3) 0.0253(8) Uani 1 1 d . . . . .
C14 C 0.0652(3) 0.3888(3) 0.5441(3) 0.0309(9) Uani 1 1 d . . . . .
H14A H 0.0792 0.4316 0.4843 0.037 Uiso 1 1 calc R U . . .
C15 C 0.0277(4) 0.4217(3) 0.6199(3) 0.0353(10) Uani 1 1 d . . . . .
H15A H 0.0154 0.4868 0.6121 0.042 Uiso 1 1 calc R U . . .
C16 C 0.0083(3) 0.3599(3) 0.7067(3) 0.0360(10) Uani 1 1 d . . . . .
H16A H -0.0171 0.3825 0.7585 0.043 Uiso 1 1 calc R U . . .
C17 C 0.0258(3) 0.2646(3) 0.7187(3) 0.0331(9) Uani 1 1 d . . . . .
H17A H 0.0127 0.2222 0.7786 0.040 Uiso 1 1 calc R U . . .
C18 C 0.0625(3) 0.2318(3) 0.6432(3) 0.0282(9) Uani 1 1 d . . . . .
H18A H 0.0740 0.1666 0.6514 0.034 Uiso 1 1 calc R U . . .
C19 C 0.5411(3) -0.0633(3) 0.3055(3) 0.0295(9) Uani 1 1 d . . . . .
C20 C 0.5781(3) -0.0880(3) 0.2248(3) 0.0359(10) Uani 1 1 d . . . . .
H20A H 0.5430 -0.0702 0.1851 0.043 Uiso 1 1 calc R U . . .
C21 C 0.6665(4) -0.1388(4) 0.2021(4) 0.0456(12) Uani 1 1 d . . . . .
H21A H 0.6915 -0.1562 0.1473 0.055 Uiso 1 1 calc R U . . .
C22 C 0.7183(4) -0.1642(4) 0.2593(4) 0.0447(12) Uani 1 1 d . . . . .
H22A H 0.7787 -0.1991 0.2437 0.054 Uiso 1 1 calc R U . . .
C23 C 0.6825(4) -0.1389(4) 0.3387(4) 0.0421(11) Uani 1 1 d . . . . .
H23A H 0.7184 -0.1562 0.3777 0.051 Uiso 1 1 calc R U . . .
C24 C 0.5946(3) -0.0886(4) 0.3621(3) 0.0379(10) Uani 1 1 d . . . . .
H24A H 0.5705 -0.0711 0.4169 0.045 Uiso 1 1 calc R U . . .
C25 C 0.3553(3) -0.0538(3) 0.4562(3) 0.0310(9) Uani 1 1 d . . . . .
C26 C 0.3514(3) -0.1519(4) 0.4918(4) 0.0377(10) Uani 1 1 d . . . . .
H26A H 0.3917 -0.1889 0.4537 0.045 Uiso 1 1 calc R U . . .
C27 C 0.2893(3) -0.1947(4) 0.5819(4) 0.0448(12) Uani 1 1 d . . . . .
H27A H 0.2862 -0.2613 0.6060 0.054 Uiso 1 1 calc R U . . .
C28 C 0.2309(3) -0.1405(4) 0.6378(4) 0.0476(13) Uani 1 1 d . . . . .
H28A H 0.1880 -0.1704 0.6999 0.057 Uiso 1 1 calc R U . . .
C29 C 0.2348(3) -0.0432(4) 0.6037(3) 0.0415(11) Uani 1 1 d . . . . .
H29A H 0.1950 -0.0065 0.6422 0.050 Uiso 1 1 calc R U . . .
C30 C 0.2969(3) -0.0003(4) 0.5133(3) 0.0339(10) Uani 1 1 d . . . . .
H30A H 0.2999 0.0663 0.4896 0.041 Uiso 1 1 calc R U . . .
C31 C 0.3938(4) 0.3372(4) 0.0006(3) 0.0394(11) Uani 1 1 d . . . . .
C32 C 0.4073(5) 0.3167(4) -0.0793(3) 0.0518(14) Uani 1 1 d . . . . .
H32A H 0.4438 0.2625 -0.0916 0.062 Uiso 1 1 calc R U . . .
C33 C 0.3688(5) 0.3737(5) -0.1395(4) 0.0639(17) Uani 1 1 d . . . . .
H33A H 0.3795 0.3597 -0.1940 0.077 Uiso 1 1 calc R U . . .
C34 C 0.3133(5) 0.4528(5) -0.1215(4) 0.0665(18) Uani 1 1 d . . . . .
H34A H 0.2853 0.4917 -0.1631 0.080 Uiso 1 1 calc R U . . .
C35 C 0.2994(4) 0.4742(4) -0.0433(4) 0.0552(15) Uani 1 1 d . . . . .
H35A H 0.2623 0.5281 -0.0310 0.066 Uiso 1 1 calc R U . . .
C36 C 0.3395(4) 0.4170(4) 0.0171(4) 0.0425(12) Uani 1 1 d . . . . .
H36A H 0.3301 0.4322 0.0708 0.051 Uiso 1 1 calc R U . . .
C37 C 0.5663(3) 0.2393(4) 0.0306(3) 0.0380(11) Uani 1 1 d . . . . .
C38 C 0.6087(4) 0.1640(4) 0.0768(4) 0.0437(12) Uani 1 1 d . . . . .
H38A H 0.5664 0.1218 0.1333 0.052 Uiso 1 1 calc R U . . .
C39 C 0.7121(4) 0.1487(5) 0.0420(4) 0.0542(15) Uani 1 1 d . . . . .
H39A H 0.7400 0.0968 0.0748 0.065 Uiso 1 1 calc R U . . .
C40 C 0.7735(4) 0.2089(5) -0.0399(5) 0.0609(18) Uani 1 1 d . . . . .
H40A H 0.8440 0.1980 -0.0643 0.073 Uiso 1 1 calc R U . . .
C41 C 0.7339(4) 0.2850(5) -0.0872(4) 0.065(2) Uani 1 1 d . . . . .
H41A H 0.7772 0.3266 -0.1436 0.078 Uiso 1 1 calc R U . . .
C42 C 0.6289(4) 0.3017(4) -0.0520(4) 0.0504(14) Uani 1 1 d . . . . .
H42A H 0.6014 0.3545 -0.0842 0.060 Uiso 1 1 calc R U . . .
C43 C 0.1749(4) -0.1105(4) 0.3057(4) 0.0501(14) Uani 1 1 d . . . . .
H43A H 0.2264 -0.1419 0.3295 0.060 Uiso 1 1 calc R U . . .
H43B H 0.1152 -0.1527 0.3366 0.060 Uiso 1 1 calc R U . . .
C44 C 0.2149(5) -0.0975(3) 0.2077(4) 0.0496(14) Uani 1 1 d . . . . .
H44A H 0.1576 -0.0935 0.1893 0.060 Uiso 1 1 calc R U . . .
H44B H 0.2541 -0.1537 0.1957 0.060 Uiso 1 1 calc R U . . .
C45 C 0.2430(4) 0.0453(4) 0.0787(4) 0.0495(14) Uani 1 1 d . . . . .
H45A H 0.2981 0.0884 0.0295 0.059 Uiso 1 1 calc R U . . .
H45B H 0.2271 0.0037 0.0508 0.059 Uiso 1 1 calc R U . . .
C46 C 0.1552(5) 0.1002(4) 0.1114(4) 0.0557(16) Uani 1 1 d . . . . .
H46A H 0.0944 0.0604 0.1365 0.067 Uiso 1 1 calc R U . . .
H46B H 0.1523 0.1526 0.0583 0.067 Uiso 1 1 calc R U . . .
C47 C 0.0577(4) 0.1118(4) 0.2685(4) 0.0573(16) Uani 1 1 d . . . . .
H47A H 0.0538 0.1507 0.3075 0.069 Uiso 1 1 calc R U . . .
H47B H -0.0015 0.1269 0.2518 0.069 Uiso 1 1 calc R U . . .
C48 C 0.0506(3) 0.0159(4) 0.3216(3) 0.0497(14) Uani 1 1 d . . . . .
H48A H 0.0305 -0.0217 0.2926 0.060 Uiso 1 1 calc R U . . .
H48B H -0.0030 0.0084 0.3838 0.060 Uiso 1 1 calc R U . . .
C49 C 0.1340(3) -0.0419(3) 0.4268(3) 0.0274(8) Uani 1 1 d . . . . .
H49A H 0.1935 -0.0755 0.4343 0.041 Uiso 1 1 calc R U . . .
H49B H 0.0736 -0.0809 0.4684 0.041 Uiso 1 1 calc R U . . .
H49C H 0.1276 0.0170 0.4416 0.041 Uiso 1 1 calc R U . . .
C50 C 0.3847(3) -0.0401(4) 0.1018(4) 0.0444(13) Uani 1 1 d . . . . .
H50A H 0.4095 -0.0809 0.1476 0.067 Uiso 1 1 calc R U . . .
H50B H 0.4274 0.0164 0.0666 0.067 Uiso 1 1 calc R U . . .
H50C H 0.3868 -0.0738 0.0599 0.067 Uiso 1 1 calc R U . . .
C51 C 0.1561(4) 0.2422(3) 0.1493(3) 0.0353(10) Uani 1 1 d . . . . .
H51A H 0.1628 0.2656 0.1948 0.053 Uiso 1 1 calc R U . . .
H51B H 0.0941 0.2665 0.1406 0.053 Uiso 1 1 calc R U . . .
H51C H 0.2143 0.2632 0.0906 0.053 Uiso 1 1 calc R U . . .
S1 S 0.3759(2) 0.54914(19) 0.6148(2) 0.0317(6) Uani 0.5 1 d . . P A 1
O5 O 0.4016(6) 0.6057(6) 0.5259(6) 0.0557(7) Uani 0.5 1 d . . P A 1
O6 O 0.3026(6) 0.5803(6) 0.6845(6) 0.0557(7) Uani 0.5 1 d . . P A 1
O7 O 0.4586(7) 0.4993(6) 0.6354(6) 0.0557(7) Uani 0.5 1 d . . P A 1
C52 C 0.3184(11) 0.4510(9) 0.6166(9) 0.0557(7) Uani 0.5 1 d . . P A 1
F1 F 0.3708(5) 0.3986(5) 0.5659(5) 0.0557(7) Uani 0.5 1 d . . P A 1
F2 F 0.2702(5) 0.3898(5) 0.7020(5) 0.0557(7) Uani 0.5 1 d . . P A 1
F3 F 0.2423(5) 0.4734(5) 0.5882(5) 0.0557(7) Uani 0.5 1 d . . P A 1
S2 S 0.0365(3) 1.0221(3) -0.0545(3) 0.0534(8) Uani 0.5 1 d D U P . .
O8 O 0.1035(8) 0.9646(7) -0.1017(8) 0.0810(12) Uani 0.5 1 d D . P . .
O9 O 0.0954(8) 1.0984(7) -0.0613(8) 0.0810(12) Uani 0.5 1 d D . P . .
O10 O -0.0294(8) 1.0692(10) -0.0997(10) 0.0810(12) Uani 0.5 1 d D . P . .
C53 C -0.0503(14) 0.9860(13) 0.0638(13) 0.0810(12) Uani 0.5 1 d D U P . .
F4 F -0.0738(7) 1.0717(6) 0.0805(6) 0.0810(12) Uani 0.5 1 d D . P . .
F5 F -0.1255(6) 0.9449(6) 0.0610(7) 0.0810(12) Uani 0.5 1 d D . P . .
F6 F -0.0028(7) 0.9316(8) 0.1151(7) 0.0810(12) Uani 0.5 1 d D . P . .
C54 C 0.3446(8) 0.6129(7) 0.3588(9) 0.079(3) Uiso 0.65 1 d D . P B 1
H54A H 0.3938 0.5626 0.3455 0.095 Uiso 0.65 1 calc R U P B 1
H54B H 0.3159 0.6018 0.4262 0.095 Uiso 0.65 1 calc R U P B 1
Cl1 Cl 0.40831(17) 0.71998(16) 0.30486(17) 0.0726(5) Uani 0.8 1 d D . P B 1
Cl2 Cl 0.2493(2) 0.6040(2) 0.3266(2) 0.0726(5) Uani 0.65 1 d D . P B 1
C54B C 0.3019(8) 0.653(2) 0.3871(13) 0.098(8) Uiso 0.35 1 d D . P C 2
H54C H 0.3015 0.6092 0.4461 0.117 Uiso 0.35 1 calc R U P C 2
H54D H 0.2995 0.7181 0.3894 0.117 Uiso 0.35 1 calc R U P C 2
Cl1B Cl 0.4079(6) 0.6374(8) 0.2962(6) 0.0790(13) Uani 0.2 1 d D . P C 2
Cl2B Cl 0.2014(5) 0.6302(5) 0.3683(4) 0.0790(13) Uani 0.35 1 d D . P C 2
C55 C 0.3842(13) 0.4446(12) 0.5922(12) 0.077(4) Uiso 0.5 1 d . . P D 2
H55A H 0.4162 0.3879 0.6197 0.092 Uiso 0.5 1 calc R U P D 2
H55B H 0.4166 0.4593 0.5244 0.092 Uiso 0.5 1 calc R U P D 2
Cl3 Cl 0.2532(5) 0.4239(4) 0.6314(4) 0.1091(14) Uiso 0.5 1 d . . P D 2
Cl4 Cl 0.3991(6) 0.5325(6) 0.6222(6) 0.1091(14) Uiso 0.5 1 d . . P D 2

loop_
_atom_site_aniso_label
_atom_site_aniso_U_11
_atom_site_aniso_U_22
_atom_site_aniso_U_33
_atom_site_aniso_U_23
_atom_site_aniso_U_13
_atom_site_aniso_U_12
Fe1 0.0150(3) 0.0288(3) 0.0238(3) -0.0140(2) -0.0034(2) -0.0048(2)
Mn1 0.0145(3) 0.0329(3) 0.0298(3) -0.0193(3) -0.0020(2) -0.0065(2)
P1 0.0168(5) 0.0247(5) 0.0313(5) -0.0149(4) -0.0032(4) -0.0024(4)
P2 0.0167(5) 0.0369(6) 0.0343(6) -0.0206(5) -0.0093(4) -0.0002(4)
P3 0.0227(5) 0.0381(6) 0.0286(5) -0.0168(5) 0.0021(4) -0.0121(4)
O1 0.0155(12) 0.0323(15) 0.0291(14) -0.0172(12) -0.0032(11) -0.0047(11)
O2 0.0217(14) 0.0268(15) 0.0417(17) -0.0171(13) -0.0043(12) -0.0021(11)
O3 0.0208(13) 0.0345(16) 0.0352(16) -0.0209(13) -0.0108(12) 0.0011(11)
O4 0.0233(14) 0.0385(17) 0.0278(15) -0.0171(13) -0.0001(12) -0.0108(12)
N1 0.0193(16) 0.043(2) 0.036(2) -0.0246(17) -0.0028(14) -0.0091(15)
N2 0.0172(15) 0.0337(19) 0.0325(18) -0.0213(15) -0.0031(14) -0.0045(13)
N3 0.0162(15) 0.041(2) 0.040(2) -0.0247(17) -0.0078(14) -0.0027(14)
N4 0.0235(17) 0.0330(19) 0.0325(19) -0.0170(16) -0.0014(14) -0.0117(14)
N5 0.0158(15) 0.0325(18) 0.0259(17) -0.0117(14) -0.0053(13) -0.0059(13)
N6 0.0205(16) 0.0303(18) 0.0275(17) -0.0146(14) -0.0067(13) -0.0031(13)
N7 0.0230(17) 0.0293(18) 0.0314(18) -0.0119(15) -0.0085(14) -0.0033(14)
C1 0.026(2) 0.056(3) 0.038(2) -0.030(2) -0.0027(18) -0.016(2)
C2 0.025(2) 0.050(3) 0.040(2) -0.029(2) -0.0035(18) -0.0107(19)
C3 0.0181(19) 0.053(3) 0.048(3) -0.030(2) -0.0092(19) -0.0057(18)
C4 0.022(2) 0.052(3) 0.051(3) -0.027(2) -0.013(2) -0.0051(19)
C5 0.023(2) 0.042(3) 0.047(3) -0.026(2) -0.0003(19) -0.0131(18)
C6 0.030(2) 0.036(2) 0.040(2) -0.018(2) -0.0010(19) -0.0144(19)
C7 0.025(2) 0.030(2) 0.039(2) -0.0203(19) -0.0114(18) 0.0021(16)
C8 0.033(2) 0.031(2) 0.034(2) -0.0187(19) -0.0091(19) 0.0025(18)
C9 0.055(3) 0.036(3) 0.036(3) -0.020(2) -0.014(2) 0.010(2)
C10 0.067(4) 0.036(3) 0.064(4) -0.025(3) -0.044(3) 0.014(2)
C11 0.046(3) 0.042(3) 0.089(4) -0.024(3) -0.043(3) 0.004(2)
C12 0.032(2) 0.033(2) 0.062(3) -0.016(2) -0.020(2) -0.0029(19)
C13 0.0174(18) 0.026(2) 0.030(2) -0.0128(16) -0.0036(15) 0.0009(15)
C14 0.031(2) 0.027(2) 0.031(2) -0.0103(17) -0.0082(18) 0.0011(17)
C15 0.041(3) 0.026(2) 0.036(2) -0.0136(19) -0.012(2) 0.0070(18)
C16 0.034(2) 0.038(2) 0.032(2) -0.019(2) -0.0043(19) 0.0045(19)
C17 0.026(2) 0.035(2) 0.026(2) -0.0047(18) -0.0017(17) -0.0014(17)
C18 0.0197(18) 0.023(2) 0.037(2) -0.0109(17) -0.0048(17) 0.0000(15)
C19 0.0191(18) 0.034(2) 0.039(2) -0.0172(19) -0.0099(17) 0.0003(16)
C20 0.026(2) 0.043(3) 0.042(3) -0.021(2) -0.0117(19) 0.0028(19)
C21 0.036(3) 0.051(3) 0.048(3) -0.026(2) -0.010(2) 0.012(2)
C22 0.031(2) 0.044(3) 0.055(3) -0.017(2) -0.015(2) 0.014(2)
C23 0.029(2) 0.051(3) 0.045(3) -0.010(2) -0.016(2) 0.002(2)
C24 0.024(2) 0.052(3) 0.039(3) -0.019(2) -0.0113(19) 0.0030(19)
C25 0.0183(19) 0.045(3) 0.038(2) -0.019(2) -0.0127(17) -0.0020(17)
C26 0.023(2) 0.046(3) 0.052(3) -0.020(2) -0.018(2) -0.0024(19)
C27 0.024(2) 0.050(3) 0.058(3) -0.008(3) -0.019(2) -0.006(2)
C28 0.020(2) 0.073(4) 0.042(3) -0.008(3) -0.011(2) -0.009(2)
C29 0.022(2) 0.065(3) 0.039(3) -0.020(2) -0.0105(19) 0.000(2)
C30 0.0193(19) 0.050(3) 0.040(2) -0.022(2) -0.0123(18) -0.0009(18)
C31 0.033(2) 0.045(3) 0.031(2) -0.009(2) 0.0004(19) -0.017(2)
C32 0.061(3) 0.053(3) 0.028(2) -0.008(2) -0.002(2) -0.018(3)
C33 0.077(4) 0.070(4) 0.032(3) -0.005(3) -0.012(3) -0.018(4)
C34 0.066(4) 0.065(4) 0.047(3) 0.013(3) -0.016(3) -0.026(3)
C35 0.048(3) 0.049(3) 0.052(3) -0.003(3) -0.008(3) -0.017(3)
C36 0.033(2) 0.044(3) 0.040(3) -0.010(2) -0.003(2) -0.015(2)
C37 0.025(2) 0.052(3) 0.037(2) -0.028(2) 0.0039(18) -0.017(2)
C38 0.027(2) 0.068(3) 0.043(3) -0.036(3) -0.006(2) -0.004(2)
C39 0.027(2) 0.093(5) 0.058(3) -0.052(3) -0.009(2) -0.001(3)
C40 0.025(2) 0.101(5) 0.072(4) -0.062(4) -0.003(3) -0.007(3)
C41 0.036(3) 0.090(5) 0.058(4) -0.049(4) 0.023(3) -0.035(3)
C42 0.037(3) 0.056(3) 0.049(3) -0.028(3) 0.007(2) -0.019(2)
C43 0.060(3) 0.041(3) 0.041(3) -0.024(2) 0.004(2) -0.024(2)
C44 0.062(3) 0.031(2) 0.042(3) -0.016(2) 0.001(2) -0.011(2)
C45 0.059(3) 0.070(4) 0.035(3) -0.032(3) -0.027(2) 0.020(3)
C46 0.085(4) 0.055(3) 0.067(4) -0.040(3) -0.058(4) 0.025(3)
C47 0.017(2) 0.053(3) 0.070(4) 0.004(3) -0.004(2) -0.003(2)
C48 0.020(2) 0.082(4) 0.034(3) -0.001(3) -0.0097(19) -0.001(2)
C49 0.025(2) 0.033(2) 0.025(2) -0.0074(17) -0.0101(16) -0.0070(16)
C50 0.025(2) 0.067(3) 0.054(3) -0.046(3) -0.007(2) 0.002(2)
C51 0.041(3) 0.029(2) 0.036(2) -0.0058(19) -0.017(2) -0.0046(19)
S1 0.0367(14) 0.0293(12) 0.0394(13) -0.0154(10) -0.0191(11) -0.0069(10)
O5 0.0600(18) 0.0556(17) 0.0600(18) -0.0177(14) -0.0270(15) -0.0167(14)
O6 0.0600(18) 0.0556(17) 0.0600(18) -0.0177(14) -0.0270(15) -0.0167(14)
O7 0.0600(18) 0.0556(17) 0.0600(18) -0.0177(14) -0.0270(15) -0.0167(14)
C52 0.0600(18) 0.0556(17) 0.0600(18) -0.0177(14) -0.0270(15) -0.0167(14)
F1 0.0600(18) 0.0556(17) 0.0600(18) -0.0177(14) -0.0270(15) -0.0167(14)
F2 0.0600(18) 0.0556(17) 0.0600(18) -0.0177(14) -0.0270(15) -0.0167(14)
F3 0.0600(18) 0.0556(17) 0.0600(18) -0.0177(14) -0.0270(15) -0.0167(14)
S2 0.0434(16) 0.0621(19) 0.0644(19) -0.0124(15) -0.0334(15) -0.0082(14)
O8 0.080(3) 0.076(3) 0.091(3) -0.001(2) -0.051(3) -0.018(2)
O9 0.080(3) 0.076(3) 0.091(3) -0.001(2) -0.051(3) -0.018(2)
O10 0.080(3) 0.076(3) 0.091(3) -0.001(2) -0.051(3) -0.018(2)
C53 0.080(3) 0.076(3) 0.091(3) -0.001(2) -0.051(3) -0.018(2)
F4 0.080(3) 0.076(3) 0.091(3) -0.001(2) -0.051(3) -0.018(2)
F5 0.080(3) 0.076(3) 0.091(3) -0.001(2) -0.051(3) -0.018(2)
F6 0.080(3) 0.076(3) 0.091(3) -0.001(2) -0.051(3) -0.018(2)
Cl1 0.0683(10) 0.0650(10) 0.0785(12) -0.0071(9) -0.0328(9) -0.0050(8)
Cl2 0.0683(10) 0.0650(10) 0.0785(12) -0.0071(9) -0.0328(9) -0.0050(8)
Cl1B 0.087(3) 0.088(3) 0.059(3) -0.010(2) -0.031(2) -0.015(3)
Cl2B 0.087(3) 0.088(3) 0.059(3) -0.010(2) -0.031(2) -0.015(3)

loop_
_atom_type_symbol
_atom_type_description
_atom_type_scat_dispersion_real
_atom_type_scat_dispersion_imag
_atom_type_scat_source
C C 0.0033 0.0016 'International Tables Vol C Tables 4.2.6.8 and 6.1.1.4'
H H 0.0000 0.0000 'International Tables Vol C Tables 4.2.6.8 and 6.1.1.4'
N N 0.0061 0.0033 'International Tables Vol C Tables 4.2.6.8 and 6.1.1.4'
O O 0.0106 0.0060 'International Tables Vol C Tables 4.2.6.8 and 6.1.1.4'
F F 0.0171 0.0103 'International Tables Vol C Tables 4.2.6.8 and 6.1.1.4'
P P 0.1023 0.0942 'International Tables Vol C Tables 4.2.6.8 and 6.1.1.4'
S S 0.1246 0.1234 'International Tables Vol C Tables 4.2.6.8 and 6.1.1.4'
Cl Cl 0.1484 0.1585 'International Tables Vol C Tables 4.2.6.8 and 6.1.1.4'
Mn Mn 0.3368 0.7283 'International Tables Vol C Tables 4.2.6.8 and 6.1.1.4'
Fe Fe 0.3463 0.8444 'International Tables Vol C Tables 4.2.6.8 and 6.1.1.4'

loop_
_geom_angle_atom_site_label_1
_geom_angle_atom_site_label_2
_geom_angle_atom_site_label_3
_geom_angle
_geom_angle_site_symmetry_1
_geom_angle_site_symmetry_3
_geom_angle_publ_flag
O1 Fe1 O3 96.71(12) . . ?
O1 Fe1 O4 93.98(12) . . ?
O3 Fe1 O4 96.08(12) . . ?
O1 Fe1 N5 99.80(12) . . ?
O3 Fe1 N5 90.77(12) . . ?
O4 Fe1 N5 163.79(12) . . ?
O1 Fe1 N7 96.09(13) . . ?
O3 Fe1 N7 164.81(12) . . ?
O4 Fe1 N7 91.16(13) . . ?
N5 Fe1 N7 79.00(13) . . ?
O1 Fe1 N6 174.29(13) . . ?
O3 Fe1 N6 88.80(12) . . ?
O4 Fe1 N6 86.91(12) . . ?
N5 Fe1 N6 78.54(12) . . ?
N7 Fe1 N6 78.24(13) . . ?
O1 Mn1 N2 96.04(12) . . ?
O1 Mn1 N4 99.65(13) . . ?
N2 Mn1 N4 129.26(15) . . ?
O1 Mn1 N1 177.85(14) . . ?
N2 Mn1 N1 82.20(13) . . ?
N4 Mn1 N1 80.60(14) . . ?
O1 Mn1 N3 100.22(13) . . ?
N2 Mn1 N3 120.53(15) . . ?
N4 Mn1 N3 103.63(15) . . ?
N1 Mn1 N3 81.77(14) . . ?
O2 P1 N2 117.09(17) . . ?
O2 P1 C13 108.92(18) . . ?
N2 P1 C13 106.49(17) . . ?
O2 P1 C7 110.50(19) . . ?
N2 P1 C7 107.8(2) . . ?
C13 P1 C7 105.32(19) . . ?
O3 P2 N3 112.01(19) . . ?
O3 P2 C25 109.27(17) . . ?
N3 P2 C25 110.8(2) . . ?
O3 P2 C19 107.89(18) . . ?
N3 P2 C19 111.91(18) . . ?
C25 P2 C19 104.7(2) . . ?
O4 P3 N4 113.56(17) . . ?
O4 P3 C31 108.2(2) . . ?
N4 P3 C31 110.4(2) . . ?
O4 P3 C37 108.3(2) . . ?
N4 P3 C37 109.52(19) . . ?
C31 P3 C37 106.6(2) . . ?
Mn1 O1 Fe1 127.80(15) . . ?
P2 O3 Fe1 131.46(17) . . ?
P3 O4 Fe1 138.51(17) . . ?
C1 N1 C3 111.2(4) . . ?
C1 N1 C5 111.4(4) . . ?
C3 N1 C5 111.6(3) . . ?
C1 N1 Mn1 108.0(2) . . ?
C3 N1 Mn1 108.5(2) . . ?
C5 N1 Mn1 105.9(3) . . ?
C2 N2 P1 121.4(3) . . ?
C2 N2 Mn1 114.2(2) . . ?
P1 N2 Mn1 123.25(18) . . ?
C4 N3 P2 121.4(3) . . ?
C4 N3 Mn1 112.3(3) . . ?
P2 N3 Mn1 123.83(18) . . ?
C6 N4 P3 117.8(3) . . ?
C6 N4 Mn1 114.5(3) . . ?
P3 N4 Mn1 121.64(19) . . ?
C48 N5 C49 110.2(3) . . ?
C48 N5 C43 111.9(4) . . ?
C49 N5 C43 107.4(4) . . ?
C48 N5 Fe1 110.3(3) . . ?
C49 N5 Fe1 111.3(2) . . ?
C43 N5 Fe1 105.6(3) . . ?
C50 N6 C45 108.7(4) . . ?
C50 N6 C44 110.9(4) . . ?
C45 N6 C44 110.6(4) . . ?
C50 N6 Fe1 111.7(3) . . ?
C45 N6 Fe1 104.9(3) . . ?
C44 N6 Fe1 109.9(3) . . ?
C46 N7 C51 111.7(4) . . ?
C46 N7 C47 113.3(5) . . ?
C51 N7 C47 106.8(4) . . ?
C46 N7 Fe1 111.4(3) . . ?
C51 N7 Fe1 111.6(3) . . ?
C47 N7 Fe1 101.7(3) . . ?
C2 C1 N1 109.9(4) . . ?
N2 C2 C1 109.4(3) . . ?
N1 C3 C4 110.2(3) . . ?
N3 C4 C3 108.2(4) . . ?
N1 C5 C6 109.8(4) . . ?
N4 C6 C5 108.1(4) . . ?
C8 C7 C12 118.2(4) . . ?
C8 C7 P1 122.4(3) . . ?
C12 C7 P1 119.3(4) . . ?
C9 C8 C7 120.9(4) . . ?
C10 C9 C8 120.3(5) . . ?
C11 C10 C9 119.7(5) . . ?
C10 C11 C12 120.9(5) . . ?
C11 C12 C7 119.9(5) . . ?
C18 C13 C14 119.2(4) . . ?
C18 C13 P1 117.1(3) . . ?
C14 C13 P1 123.7(3) . . ?
C15 C14 C13 120.3(4) . . ?
C16 C15 C14 120.0(4) . . ?
C15 C16 C17 120.3(4) . . ?
C18 C17 C16 119.7(4) . . ?
C17 C18 C13 120.6(4) . . ?
C20 C19 C24 119.3(4) . . ?
C20 C19 P2 120.2(3) . . ?
C24 C19 P2 120.5(3) . . ?
C21 C20 C19 119.9(5) . . ?
C22 C21 C20 120.2(5) . . ?
C23 C22 C21 120.0(4) . . ?
C22 C23 C24 120.3(5) . . ?
C23 C24 C19 120.2(5) . . ?
C30 C25 C26 119.4(4) . . ?
C30 C25 P2 119.7(4) . . ?
C26 C25 P2 120.6(3) . . ?
C27 C26 C25 119.9(5) . . ?
C26 C27 C28 120.0(5) . . ?
C29 C28 C27 120.6(5) . . ?
C30 C29 C28 119.3(5) . . ?
C29 C30 C25 120.6(5) . . ?
C36 C31 C32 118.5(5) . . ?
C36 C31 P3 120.2(4) . . ?
C32 C31 P3 120.9(4) . . ?
C33 C32 C31 120.6(6) . . ?
C32 C33 C34 120.4(6) . . ?
C35 C34 C33 119.8(6) . . ?
C36 C35 C34 119.7(6) . . ?
C35 C36 C31 121.0(5) . . ?
C38 C37 C42 119.2(5) . . ?
C38 C37 P3 117.1(4) . . ?
C42 C37 P3 123.6(5) . . ?
C37 C38 C39 121.3(5) . . ?
C40 C39 C38 119.6(6) . . ?
C39 C40 C41 120.5(5) . . ?
C40 C41 C42 120.3(6) . . ?
C37 C42 C41 119.0(6) . . ?
C44 C43 N5 114.2(4) . . ?
C43 C44 N6 115.1(4) . . ?
C46 C45 N6 115.7(4) . . ?
C45 C46 N7 115.1(4) . . ?
C48 C47 N7 115.3(5) . . ?
C47 C48 N5 113.4(4) . . ?
O5 S1 O6 118.1(5) . . ?
O5 S1 O7 115.1(5) . . ?
O6 S1 O7 115.7(5) . . ?
O5 S1 C52 102.6(5) . . ?
O6 S1 C52 104.0(6) . . ?
O7 S1 C52 96.9(6) . . ?
F1 C52 F3 100.0(9) . . ?
F1 C52 F2 104.9(10) . . ?
F3 C52 F2 100.4(10) . . ?
F1 C52 S1 120.1(10) . . ?
F3 C52 S1 113.9(9) . . ?
F2 C52 S1 114.9(8) . . ?
C53 S2 F6 99(5) 2_575 2_575 ?
C53 S2 O8 9(5) 2_575 . ?
F6 S2 O8 99.3(8) 2_575 . ?
C53 S2 F5 74(5) 2_575 2_575 ?
F6 S2 F5 117.0(7) 2_575 2_575 ?
O8 S2 F5 81.8(6) . 2_575 ?
C53 S2 O10 112(5) 2_575 . ?
F6 S2 O10 16.9(8) 2_575 . ?
O8 S2 O10 111.2(7) . . ?
F5 S2 O10 128.9(7) 2_575 . ?
C53 S2 O9 99(5) 2_575 . ?
F6 S2 O9 97.4(8) 2_575 . ?
O8 S2 O9 107.5(6) . . ?
F5 S2 O9 29.9(5) 2_575 . ?
O10 S2 O9 104.0(6) . . ?
C53 S2 F4 33(5) 2_575 2_575 ?
F6 S2 F4 102.8(7) 2_575 2_575 ?
O8 S2 F4 24.0(5) . 2_575 ?
F5 S2 F4 101.1(5) 2_575 2_575 ?
O10 S2 F4 108.6(7) . 2_575 ?
O9 S2 F4 129.5(6) . 2_575 ?
C53 S2 S2 126(6) 2_575 2_575 ?
F6 S2 S2 122.9(6) 2_575 2_575 ?
O8 S2 S2 119.8(6) . 2_575 ?
F5 S2 S2 108.9(5) 2_575 2_575 ?
O10 S2 S2 106.0(6) . 2_575 ?
O9 S2 S2 107.1(6) . 2_575 ?
F4 S2 S2 99.7(5) 2_575 2_575 ?
C53 S2 C53 133(5) 2_575 . ?
F6 S2 C53 118.4(7) 2_575 . ?
O8 S2 C53 126.1(7) . . ?
F5 S2 C53 109.5(6) 2_575 . ?
O10 S2 C53 101.5(7) . . ?
O9 S2 C53 104.4(7) . . ?
F4 S2 C53 105.5(6) 2_575 . ?
S2 S2 C53 6.3(7) 2_575 . ?
F4 O8 C53 96.8(18) 2_575 2_575 ?
F4 O8 S2 94.9(16) 2_575 . ?
C53 O8 S2 1.9(11) 2_575 . ?
F5 O9 S2 69.9(11) 2_575 . ?
F5 O9 C53 62.4(12) 2_575 2_575 ?
S2 O9 C53 9.2(8) . 2_575 ?
F6 O10 S2 59(2) 2_575 . ?
F6 O10 C53 52(2) 2_575 2_575 ?
S2 O10 C53 8.4(8) . 2_575 ?
S2 C53 O8 169(6) 2_575 2_575 ?
S2 C53 F6 71(5) 2_575 . ?
O8 C53 F6 109.6(17) 2_575 . ?
S2 C53 F5 96(5) 2_575 . ?
O8 C53 F5 93.5(14) 2_575 . ?
F6 C53 F5 116.2(14) . . ?
S2 C53 F4 141(6) 2_575 . ?
O8 C53 F4 27.7(7) 2_575 . ?
F6 C53 F4 111.2(13) . . ?
F5 C53 F4 114.9(14) . . ?
S2 C53 O9 72(5) 2_575 2_575 ?
O8 C53 O9 118.6(16) 2_575 2_575 ?
F6 C53 O9 92.2(12) . 2_575 ?
F5 C53 O9 29.1(6) . 2_575 ?
F4 C53 O9 143.2(15) . 2_575 ?
S2 C53 O10 59(5) 2_575 2_575 ?
O8 C53 O10 119.1(16) 2_575 2_575 ?
F6 C53 O10 14.9(9) . 2_575 ?
F5 C53 O10 123.8(15) . 2_575 ?
F4 C53 O10 113.6(14) . 2_575 ?
O9 C53 O10 96.4(12) 2_575 2_575 ?
S2 C53 S2 47(5) 2_575 . ?
O8 C53 S2 124.7(14) 2_575 . ?
F6 C53 S2 109.2(12) . . ?
F5 C53 S2 102.9(11) . . ?
F4 C53 S2 100.8(11) . . ?
O9 C53 S2 97.5(11) 2_575 . ?
O10 C53 S2 94.5(10) 2_575 . ?
S2 C53 C53 42(5) 2_575 2_575 ?
O8 C53 C53 129.8(19) 2_575 2_575 ?
F6 C53 C53 105.0(16) . 2_575 ?
F5 C53 C53 102.5(15) . 2_575 ?
F4 C53 C53 105.5(16) . 2_575 ?
O9 C53 C53 94.6(14) 2_575 2_575 ?
O10 C53 C53 90.4(13) 2_575 2_575 ?
S2 C53 C53 5.3(6) . 2_575 ?
O8 F4 C53 55.5(15) 2_575 . ?
O8 F4 S2 61.1(14) 2_575 2_575 ?
C53 F4 S2 5.6(9) . 2_575 ?
O9 F5 C53 88.5(14) 2_575 . ?
O9 F5 S2 80.3(11) 2_575 2_575 ?
C53 F5 S2 10.1(9) . 2_575 ?
O10 F6 S2 104(3) 2_575 2_575 ?
O10 F6 C53 113(3) 2_575 . ?
S2 F6 C53 10.5(9) 2_575 . ?
Cl2 C54 Cl1 114.6(5) . . ?
Cl2B C54B Cl1B 105.9(7) . . ?
Cl4 C55 Cl3 108.6(10) . . ?

loop_
_geom_bond_atom_site_label_1
_geom_bond_atom_site_label_2
_geom_bond_distance
_geom_bond_site_symmetry_2
_geom_bond_publ_flag
Fe1 O1 1.802(3) . ?
Fe1 O3 2.026(3) . ?
Fe1 O4 2.046(3) . ?
Fe1 N5 2.219(3) . ?
Fe1 N7 2.225(4) . ?
Fe1 N6 2.261(3) . ?
Mn1 O1 1.767(3) . ?
Mn1 N2 2.008(3) . ?
Mn1 N4 2.058(4) . ?
Mn1 N1 2.071(3) . ?
Mn1 N3 2.079(4) . ?
P1 O2 1.482(3) . ?
P1 N2 1.635(3) . ?
P1 C13 1.816(4) . ?
P1 C7 1.816(5) . ?
P2 O3 1.523(3) . ?
P2 N3 1.608(4) . ?
P2 C25 1.809(5) . ?
P2 C19 1.812(4) . ?
P3 O4 1.517(3) . ?
P3 N4 1.612(4) . ?
P3 C31 1.795(5) . ?
P3 C37 1.812(5) . ?
N1 C1 1.487(5) . ?
N1 C3 1.489(6) . ?
N1 C5 1.489(6) . ?
N2 C2 1.460(5) . ?
N3 C4 1.465(5) . ?
N4 C6 1.482(5) . ?
N5 C48 1.468(5) . ?
N5 C49 1.476(5) . ?
N5 C43 1.500(6) . ?
N6 C50 1.471(5) . ?
N6 C45 1.476(6) . ?
N6 C44 1.482(6) . ?
N7 C46 1.463(6) . ?
N7 C51 1.466(6) . ?
N7 C47 1.501(6) . ?
C1 C2 1.486(6) . ?
C3 C4 1.497(7) . ?
C5 C6 1.512(6) . ?
C7 C8 1.392(6) . ?
C7 C12 1.402(6) . ?
C8 C9 1.385(7) . ?
C9 C10 1.375(8) . ?
C10 C11 1.372(8) . ?
C11 C12 1.388(8) . ?
C13 C18 1.390(6) . ?
C13 C14 1.392(6) . ?
C14 C15 1.388(6) . ?
C15 C16 1.379(7) . ?
C16 C17 1.389(6) . ?
C17 C18 1.384(6) . ?
C19 C20 1.390(6) . ?
C19 C24 1.395(6) . ?
C20 C21 1.388(6) . ?
C21 C22 1.384(8) . ?
C22 C23 1.376(8) . ?
C23 C24 1.381(7) . ?
C25 C30 1.396(6) . ?
C25 C26 1.401(7) . ?
C26 C27 1.377(7) . ?
C27 C28 1.391(8) . ?
C28 C29 1.388(8) . ?
C29 C30 1.380(7) . ?
C31 C36 1.396(7) . ?
C31 C32 1.399(7) . ?
C32 C33 1.360(9) . ?
C33 C34 1.400(10) . ?
C34 C35 1.378(9) . ?
C35 C36 1.377(8) . ?
C37 C38 1.384(8) . ?
C37 C42 1.397(7) . ?
C38 C39 1.392(7) . ?
C39 C40 1.371(9) . ?
C40 C41 1.376(10) . ?
C41 C42 1.416(8) . ?
C43 C44 1.448(7) . ?
C45 C46 1.440(8) . ?
C47 C48 1.419(8) . ?
S1 O5 1.369(9) . ?
S1 O6 1.388(9) . ?
S1 O7 1.443(10) . ?
S1 C52 1.772(12) . ?
C52 F1 1.296(15) . ?
C52 F3 1.343(15) . ?
C52 F2 1.363(15) . ?
S2 C53 0.25(2) 2_575 ?
S2 F6 1.274(12) 2_575 ?
S2 O8 1.389(11) . ?
S2 F5 1.394(10) 2_575 ?
S2 O10 1.442(10) . ?
S2 O9 1.463(9) . ?
S2 F4 1.581(11) 2_575 ?
S2 S2 1.638(9) 2_575 ?
S2 C53 1.794(17) . ?
O8 F4 0.646(11) 2_575 ?
O8 C53 1.15(2) 2_575 ?
O9 F5 0.739(12) 2_575 ?
O9 C53 1.52(2) 2_575 ?
O10 F6 0.433(18) 2_575 ?
O10 C53 1.55(2) 2_575 ?
C53 S2 0.25(2) 2_575 ?
C53 O8 1.15(2) 2_575 ?
C53 F6 1.333(17) . ?
C53 F5 1.347(17) . ?
C53 F4 1.382(17) . ?
C53 O9 1.52(2) 2_575 ?
C53 O10 1.55(2) 2_575 ?
C53 C53 1.97(4) 2_575 ?
F4 O8 0.646(11) 2_575 ?
F4 S2 1.581(11) 2_575 ?
F5 O9 0.739(12) 2_575 ?
F5 S2 1.394(10) 2_575 ?
F6 O10 0.433(18) 2_575 ?
F6 S2 1.274(12) 2_575 ?
C54 Cl2 1.715(8) . ?
C54 Cl1 1.734(8) . ?
C54B Cl2B 1.710(10) . ?
C54B Cl1B 1.720(10) . ?
C55 Cl4 1.627(18) . ?
C55 Cl3 1.774(18) . ?
